data_4032883
loop_
_publ_author_name
'Sheng, Wanle'
'Cui, Jiuen'
'Ruan, Zheng'
'Yan, Lifeng'
'Wu, Qinghua'
'Yu, Changjiang'
'Wei, Yun'
'Hao, Erhong'
'Jiao, Lijuan'

_publ_section_title
;
 [a]-Phenanthrene-Fused BF2 Azadipyrromethene (AzaBODIPY) Dyes as Bright
 Near-Infrared Fluorophores.
;
_journal_issue 19
_journal_name_full 'The Journal of organic chemistry'
_journal_page_first 10341
_journal_page_last 10349
_journal_paper_doi 10.1021/acs.joc.7b01803
_journal_volume 82
_journal_year 2017
_chemical_formula_sum 'C60 H58 B F2 N3 O8'
_chemical_formula_weight 997.90
_chemical_name_systematic
; 
 ? 
;
_space_group_IT_number 2
_symmetry_cell_setting triclinic
_symmetry_space_group_name_Hall '-P 1'
_symmetry_space_group_name_H-M 'P -1'
_atom_sites_solution_hydrogens geom
_atom_sites_solution_primary direct
_atom_sites_solution_secondary difmap
_audit_creation_method SHELXL-97
_cell_angle_alpha 104.736(2)
_cell_angle_beta 98.092(3)
_cell_angle_gamma 97.797(3)
_cell_formula_units_Z 2
_cell_length_a 12.386(2)
_cell_length_b 14.229(3)
_cell_length_c 16.434(3)
_cell_measurement_reflns_used 5681
_cell_measurement_temperature 293(2)
_cell_measurement_theta_max 27.59
_cell_measurement_theta_min 2.31
_cell_volume 2728.3(9)
_computing_cell_refinement 'Bruker SMART'
_computing_data_collection 'Bruker SMART'
_computing_data_reduction 'Bruker SAINT'
_computing_molecular_graphics 'Bruker SHELXTL'
_computing_publication_material 'Bruker SHELXTL'
_computing_structure_refinement 'SHELXL-97 (Sheldrick, 1997)'
_computing_structure_solution 'SHELXS-97 (Sheldrick, 1990)'
_diffrn_ambient_temperature 293(2)
_diffrn_measured_fraction_theta_full 0.984
_diffrn_measured_fraction_theta_max 0.984
_diffrn_measurement_device_type 'CCD area detector'
_diffrn_measurement_method 'phi and omega scans'
_diffrn_radiation_monochromator graphite
_diffrn_radiation_source 'fine-focus sealed tube'
_diffrn_radiation_type MoK\a
_diffrn_radiation_wavelength 0.71073
_diffrn_reflns_av_R_equivalents 0.0353
_diffrn_reflns_av_sigmaI/netI 0.0647
_diffrn_reflns_limit_h_max 14
_diffrn_reflns_limit_h_min -14
_diffrn_reflns_limit_k_max 16
_diffrn_reflns_limit_k_min -16
_diffrn_reflns_limit_l_max 19
_diffrn_reflns_limit_l_min -19
_diffrn_reflns_number 19342
_diffrn_reflns_theta_full 25.00
_diffrn_reflns_theta_max 25.00
_diffrn_reflns_theta_min 1.50
_exptl_absorpt_coefficient_mu 0.085
_exptl_absorpt_correction_T_max 0.9891
_exptl_absorpt_correction_T_min 0.9858
_exptl_absorpt_correction_type multi-scan
_exptl_crystal_colour colorless
_exptl_crystal_density_diffrn 1.215
_exptl_crystal_density_method 'not measured'
_exptl_crystal_description block
_exptl_crystal_F_000 1052
_exptl_crystal_size_max 0.17
_exptl_crystal_size_mid 0.16
_exptl_crystal_size_min 0.13
_platon_squeeze_details
;
;
_refine_diff_density_max 0.269
_refine_diff_density_min -0.216
_refine_diff_density_rms 0.044
_refine_ls_extinction_method none
_refine_ls_goodness_of_fit_ref 0.986
_refine_ls_hydrogen_treatment mixed
_refine_ls_matrix_type full
_refine_ls_number_parameters 712
_refine_ls_number_reflns 9464
_refine_ls_number_restraints 99
_refine_ls_restrained_S_all 1.006
_refine_ls_R_factor_all 0.1179
_refine_ls_R_factor_gt 0.0743
_refine_ls_shift/su_max 0.000
_refine_ls_shift/su_mean 0.000
_refine_ls_structure_factor_coef Fsqd
_refine_ls_weighting_details 'calc w=1/[\s^2^(Fo^2^)+(0.1500P)^2^+0.5000P] where P=(Fo^2^+2Fc^2^)/3'
_refine_ls_weighting_scheme calc
_refine_ls_wR_factor_gt 0.2325
_refine_ls_wR_factor_ref 0.2555
_reflns_number_gt 5256
_reflns_number_total 9464
_reflns_threshold_expression >2sigma(I)
_cod_data_source_file jo7b01803_si_002.cif
_cod_data_source_block 141203b_0m_compound_4a
_cod_depositor_comments
;
The following automatic conversions were performed:

'_symmetry_cell_setting' value 'Triclinic' changed to 'triclinic'
according to
/home/data/users/saulius/crontab/automatic-downloads/rss-feeds/ACS/lib/dictionaries/cif_core.dic
dictionary named 'cif_core.dic' version 2.4.2 from 2011-04-26.

Automatic conversion script
Id: cif_fix_values 4973 2017-02-22 13:04:09Z antanas 

 Adding full bibliography for 4032881--4032884.cif.
;
_cod_original_cell_volume 2728.5(9)
_cod_original_sg_symbol_H-M P-1
_cod_database_code 4032883

loop_
_symmetry_equiv_pos_as_xyz
'x, y, z'
'-x, -y, -z'

loop_
_atom_site_label
_atom_site_type_symbol
_atom_site_fract_x
_atom_site_fract_y
_atom_site_fract_z
_atom_site_U_iso_or_equiv
_atom_site_adp_type
_atom_site_occupancy
_atom_site_symmetry_multiplicity
_atom_site_calc_flag
_atom_site_refinement_flags
_atom_site_disorder_assembly
_atom_site_disorder_group
B1 B 0.8396(3) 0.3212(4) 0.4762(3) 0.0509(11) Uani 1 1 d . . .
C1 C 0.7982(3) 0.2819(3) 0.6162(2) 0.0439(9) Uani 1 1 d . . .
C2 C 0.8471(3) 0.2363(3) 0.6751(2) 0.0455(9) Uani 1 1 d . . .
C3 C 0.9451(3) 0.2120(2) 0.6509(2) 0.0426(8) Uani 1 1 d . . .
C4 C 0.9516(3) 0.2393(2) 0.5741(2) 0.0423(8) Uani 1 1 d . . .
C5 C 1.0201(3) 0.2538(3) 0.4561(2) 0.0421(8) Uani 1 1 d . . .
C6 C 1.0938(3) 0.2472(3) 0.3964(2) 0.0426(8) Uani 1 1 d . . .
C7 C 1.0605(3) 0.2995(3) 0.3402(2) 0.0430(8) Uani 1 1 d . . .
C8 C 0.9640(3) 0.3354(3) 0.3639(2) 0.0437(8) Uani 1 1 d . . .
C9 C 0.6992(3) 0.3280(3) 0.6156(2) 0.0447(9) Uani 1 1 d . . .
C10 C 0.7049(3) 0.4200(3) 0.6688(3) 0.0688(12) Uani 1 1 d . . .
H10 H 0.7704 0.4514 0.7068 0.083 Uiso 1 1 calc R . .
C11 C 0.6159(4) 0.4666(3) 0.6671(3) 0.0779(14) Uani 1 1 d . . .
H11 H 0.6217 0.5294 0.7038 0.094 Uiso 1 1 calc R . .
C12 C 0.5174(3) 0.4222(3) 0.6117(3) 0.0600(11) Uani 1 1 d . . .
C13 C 0.5108(3) 0.3298(3) 0.5608(3) 0.0607(11) Uani 1 1 d . . .
H13 H 0.4446 0.2974 0.5241 0.073 Uiso 1 1 calc R . .
C14 C 0.6011(3) 0.2834(3) 0.5627(2) 0.0547(10) Uani 1 1 d . . .
H14 H 0.5948 0.2199 0.5271 0.066 Uiso 1 1 calc R . .
C15 C 0.3387(5) 0.4382(5) 0.5511(4) 0.109(2) Uani 1 1 d . . .
H15A H 0.3575 0.4326 0.4955 0.163 Uiso 1 1 calc R . .
H15B H 0.2868 0.4824 0.5606 0.163 Uiso 1 1 calc R . .
H15C H 0.3061 0.3743 0.5541 0.163 Uiso 1 1 calc R . .
C16 C 0.8116(3) 0.2087(3) 0.7467(2) 0.0523(10) Uani 1 1 d . . .
C17 C 0.7154(3) 0.2337(3) 0.7752(3) 0.0616(11) Uani 1 1 d . . .
H17 H 0.6740 0.2711 0.7488 0.074 Uiso 1 1 calc R . .
C18 C 0.6816(4) 0.2036(4) 0.8416(3) 0.0761(13) Uani 1 1 d . . .
H18 H 0.6180 0.2219 0.8602 0.091 Uiso 1 1 calc R . .
C19 C 0.7394(5) 0.1469(4) 0.8818(3) 0.0751(13) Uani 1 1 d . A .
C20 C 0.8341(4) 0.1244(3) 0.8538(3) 0.0723(13) Uani 1 1 d . . .
H20 H 0.8741 0.0868 0.8811 0.087 Uiso 1 1 calc R . .
C21 C 0.8754(3) 0.1534(3) 0.7878(2) 0.0532(10) Uani 1 1 d . . .
C22 C 0.6980(6) 0.1114(5) 0.9528(4) 0.112(2) Uani 1 1 d DU . .
C23 C 0.7577(12) 0.0358(9) 0.9779(8) 0.142(5) Uani 0.668(10) 1 d PDU A 1
H23A H 0.7206 0.0091 1.0167 0.213 Uiso 0.668(10) 1 calc PR A 1
H23B H 0.8325 0.0661 1.0054 0.213 Uiso 0.668(10) 1 calc PR A 1
H23C H 0.7585 -0.0163 0.9278 0.213 Uiso 0.668(10) 1 calc PR A 1
C24 C 0.5743(9) 0.0490(9) 0.9111(7) 0.160(5) Uani 0.668(10) 1 d PDU A 1
H24A H 0.5775 -0.0028 0.8615 0.240 Uiso 0.668(10) 1 calc PR A 1
H24B H 0.5274 0.0921 0.8950 0.240 Uiso 0.668(10) 1 calc PR A 1
H24C H 0.5448 0.0208 0.9523 0.240 Uiso 0.668(10) 1 calc PR A 1
C25 C 0.6811(12) 0.1916(8) 1.0224(6) 0.130(5) Uani 0.668(10) 1 d PDU A 1
H25A H 0.6443 0.1647 1.0613 0.195 Uiso 0.668(10) 1 calc PR A 1
H25B H 0.6364 0.2322 0.9995 0.195 Uiso 0.668(10) 1 calc PR A 1
H25C H 0.7516 0.2308 1.0523 0.195 Uiso 0.668(10) 1 calc PR A 1
C23' C 0.7997(15) 0.1589(18) 1.0314(9) 0.149(8) Uani 0.332(10) 1 d PDU A 2
H23D H 0.8197 0.2282 1.0376 0.224 Uiso 0.332(10) 1 calc PR A 2
H23E H 0.8619 0.1272 1.0206 0.224 Uiso 0.332(10) 1 calc PR A 2
H23F H 0.7780 0.1495 1.0831 0.224 Uiso 0.332(10) 1 calc PR A 2
C24' C 0.689(2) 0.0042(11) 0.938(2) 0.145(8) Uani 0.332(10) 1 d PDU A 2
H24D H 0.6264 -0.0292 0.8937 0.217 Uiso 0.332(10) 1 calc PR A 2
H24E H 0.6807 -0.0130 0.9895 0.217 Uiso 0.332(10) 1 calc PR A 2
H24F H 0.7555 -0.0154 0.9198 0.217 Uiso 0.332(10) 1 calc PR A 2
C25' C 0.6035(18) 0.1521(18) 0.9846(18) 0.142(7) Uani 0.332(10) 1 d PDU A 2
H25D H 0.5374 0.1250 0.9422 0.213 Uiso 0.332(10) 1 calc PR A 2
H25E H 0.6179 0.2226 0.9961 0.213 Uiso 0.332(10) 1 calc PR A 2
H25F H 0.5937 0.1350 1.0363 0.213 Uiso 0.332(10) 1 calc PR A 2
C26 C 0.9810(3) 0.1326(3) 0.7636(2) 0.0497(9) Uani 1 1 d . . .
C27 C 1.0534(4) 0.0807(3) 0.8018(2) 0.0567(11) Uani 1 1 d . . .
C28 C 1.1582(4) 0.0766(3) 0.7836(2) 0.0576(10) Uani 1 1 d . . .
C29 C 1.1981(3) 0.1270(3) 0.7293(2) 0.0552(10) Uani 1 1 d . . .
C30 C 1.1263(3) 0.1684(3) 0.6838(2) 0.0516(9) Uani 1 1 d . . .
H30 H 1.1500 0.1964 0.6425 0.062 Uiso 1 1 calc R . .
C31 C 1.0186(3) 0.1693(3) 0.6985(2) 0.0466(9) Uani 1 1 d . . .
C32 C 0.9799(5) -0.0626(4) 0.8322(4) 0.1083(19) Uani 1 1 d . . .
H32A H 0.9151 -0.0718 0.7895 0.162 Uiso 1 1 calc R . .
H32B H 0.9600 -0.0870 0.8784 0.162 Uiso 1 1 calc R . .
H32C H 1.0334 -0.0982 0.8074 0.162 Uiso 1 1 calc R . .
C33 C 1.2626(6) -0.0507(4) 0.7734(4) 0.115(2) Uani 1 1 d . . .
H33A H 1.2003 -0.0972 0.7370 0.173 Uiso 1 1 calc R . .
H33B H 1.3040 -0.0829 0.8085 0.173 Uiso 1 1 calc R . .
H33C H 1.3093 -0.0258 0.7388 0.173 Uiso 1 1 calc R . .
C34 C 1.3573(4) 0.2033(3) 0.6893(3) 0.0779(13) Uani 1 1 d . . .
H34A H 1.3343 0.1820 0.6282 0.117 Uiso 1 1 calc R . .
H34B H 1.4364 0.2109 0.7035 0.117 Uiso 1 1 calc R . .
H34C H 1.3350 0.2654 0.7117 0.117 Uiso 1 1 calc R . .
C35 C 1.2096(3) 0.1366(3) 0.4411(2) 0.0522(10) Uani 1 1 d . . .
H35 H 1.1627 0.1255 0.4785 0.063 Uiso 1 1 calc R . .
C36 C 1.3005(3) 0.0929(3) 0.4376(2) 0.0526(10) Uani 1 1 d . . .
C37 C 1.3730(3) 0.1139(3) 0.3846(2) 0.0516(10) Uani 1 1 d . . .
C38 C 1.3485(3) 0.1703(3) 0.3308(2) 0.0474(9) Uani 1 1 d . . .
C39 C 1.2514(3) 0.2123(3) 0.3279(2) 0.0445(9) Uani 1 1 d . . .
C40 C 1.1860(3) 0.1976(3) 0.3896(2) 0.0437(8) Uani 1 1 d . . .
C41 C 1.2436(4) -0.0191(3) 0.5146(3) 0.0739(13) Uani 1 1 d . . .
H41A H 1.2186 0.0273 0.5582 0.111 Uiso 1 1 calc R . .
H41B H 1.2714 -0.0682 0.5382 0.111 Uiso 1 1 calc R . .
H41C H 1.1830 -0.0505 0.4682 0.111 Uiso 1 1 calc R . .
C42 C 1.4659(5) -0.0180(4) 0.3471(4) 0.1046(19) Uani 1 1 d . . .
H42A H 1.4133 -0.0360 0.2944 0.157 Uiso 1 1 calc R . .
H42B H 1.4429 -0.0575 0.3831 0.157 Uiso 1 1 calc R . .
H42C H 1.5376 -0.0288 0.3351 0.157 Uiso 1 1 calc R . .
C43 C 1.5137(4) 0.2543(5) 0.3125(4) 0.106(2) Uani 1 1 d . . .
H43A H 1.4908 0.3153 0.3375 0.159 Uiso 1 1 calc R . .
H43B H 1.5549 0.2625 0.2687 0.159 Uiso 1 1 calc R . .
H43C H 1.5597 0.2359 0.3558 0.159 Uiso 1 1 calc R . .
C44 C 1.2141(3) 0.2638(3) 0.2660(2) 0.0425(8) Uani 1 1 d . . .
C45 C 1.2657(3) 0.2687(3) 0.1962(2) 0.0470(9) Uani 1 1 d . . .
H45 H 1.3288 0.2406 0.1910 0.056 Uiso 1 1 calc R . .
C46 C 1.2286(3) 0.3125(3) 0.1355(2) 0.0496(9) Uani 1 1 d . . .
C47 C 1.1336(3) 0.3529(3) 0.1426(2) 0.0565(10) Uani 1 1 d . . .
H47 H 1.1062 0.3824 0.1016 0.068 Uiso 1 1 calc R . .
C48 C 1.0802(3) 0.3500(3) 0.2083(2) 0.0541(10) Uani 1 1 d . . .
H48 H 1.0165 0.3777 0.2115 0.065 Uiso 1 1 calc R . .
C49 C 1.1175(3) 0.3067(3) 0.2716(2) 0.0443(8) Uani 1 1 d . . .
C50 C 1.2865(4) 0.3172(3) 0.0603(3) 0.0638(11) Uani 1 1 d . . .
C51 C 1.3936(4) 0.2750(4) 0.0658(4) 0.0977(18) Uani 1 1 d . . .
H51A H 1.3769 0.2069 0.0651 0.147 Uiso 1 1 calc R . .
H51B H 1.4432 0.3116 0.1180 0.147 Uiso 1 1 calc R . .
H51C H 1.4278 0.2802 0.0179 0.147 Uiso 1 1 calc R . .
C52 C 1.3168(4) 0.4241(4) 0.0612(3) 0.0898(16) Uani 1 1 d . . .
H52A H 1.3521 0.4278 0.0135 0.135 Uiso 1 1 calc R . .
H52B H 1.3666 0.4598 0.1135 0.135 Uiso 1 1 calc R . .
H52C H 1.2509 0.4525 0.0573 0.135 Uiso 1 1 calc R . .
C53 C 1.2089(5) 0.2617(5) -0.0223(3) 0.109(2) Uani 1 1 d . . .
H53A H 1.2451 0.2652 -0.0697 0.163 Uiso 1 1 calc R . .
H53B H 1.1435 0.2906 -0.0267 0.163 Uiso 1 1 calc R . .
H53C H 1.1889 0.1938 -0.0231 0.163 Uiso 1 1 calc R . .
C54 C 0.8960(3) 0.3948(3) 0.3249(2) 0.0415(8) Uani 1 1 d . . .
C55 C 0.9305(4) 0.4935(3) 0.3396(3) 0.0735(13) Uani 1 1 d . . .
H55 H 0.9984 0.5239 0.3747 0.088 Uiso 1 1 calc R . .
C56 C 0.8675(4) 0.5481(3) 0.3038(3) 0.0814(15) Uani 1 1 d . . .
H56 H 0.8928 0.6156 0.3151 0.098 Uiso 1 1 calc R . .
C57 C 0.7678(3) 0.5067(3) 0.2518(3) 0.0563(10) Uani 1 1 d . . .
C58 C 0.7316(3) 0.4085(3) 0.2360(3) 0.0568(10) Uani 1 1 d . . .
H58 H 0.6639 0.3784 0.2005 0.068 Uiso 1 1 calc R . .
C59 C 0.7957(3) 0.3539(3) 0.2731(3) 0.0580(10) Uani 1 1 d . . .
H59 H 0.7700 0.2867 0.2625 0.070 Uiso 1 1 calc R . .
C60 C 0.6067(4) 0.5290(4) 0.1684(4) 0.0970(17) Uani 1 1 d . . .
H60A H 0.6125 0.4790 0.1183 0.146 Uiso 1 1 calc R . .
H60B H 0.5752 0.5807 0.1515 0.146 Uiso 1 1 calc R . .
H60C H 0.5601 0.5005 0.2011 0.146 Uiso 1 1 calc R . .
F1 F 0.74672(18) 0.2642(2) 0.42154(15) 0.0932(10) Uani 1 1 d . . .
F2 F 0.8311(2) 0.4174(2) 0.49996(17) 0.0843(8) Uani 1 1 d . . .
N1 N 0.8614(2) 0.2824(2) 0.55557(18) 0.0450(7) Uani 1 1 d . . .
N2 N 1.0260(2) 0.2230(2) 0.52445(18) 0.0439(7) Uani 1 1 d . . .
N3 N 0.9408(2) 0.3068(2) 0.43255(18) 0.0445(7) Uani 1 1 d . . .
O1 O 0.4357(3) 0.4753(3) 0.6144(2) 0.0920(11) Uani 1 1 d . . .
O2 O 1.0254(3) 0.0373(2) 0.86302(17) 0.0705(8) Uani 1 1 d . . .
O3 O 1.2246(3) 0.0287(2) 0.82624(19) 0.0799(9) Uani 1 1 d . . .
O4 O 1.3070(2) 0.1317(2) 0.72555(19) 0.0698(8) Uani 1 1 d . . .
O5 O 1.3292(2) 0.0311(2) 0.4843(2) 0.0734(9) Uani 1 1 d . . .
O6 O 1.4715(2) 0.0810(2) 0.38845(19) 0.0651(8) Uani 1 1 d . . .
O7 O 1.4202(2) 0.1803(2) 0.27663(18) 0.0648(8) Uani 1 1 d . . .
O8 O 0.7125(3) 0.5682(2) 0.2184(2) 0.0856(10) Uani 1 1 d . . .

loop_
_atom_site_aniso_label
_atom_site_aniso_U_11
_atom_site_aniso_U_22
_atom_site_aniso_U_33
_atom_site_aniso_U_23
_atom_site_aniso_U_13
_atom_site_aniso_U_12
B1 0.037(2) 0.077(3) 0.056(3) 0.038(2) 0.014(2) 0.029(2)
C1 0.039(2) 0.048(2) 0.0445(19) 0.0131(16) 0.0083(16) 0.0057(16)
C2 0.044(2) 0.053(2) 0.0414(19) 0.0173(17) 0.0081(16) 0.0053(17)
C3 0.040(2) 0.047(2) 0.0460(19) 0.0210(16) 0.0073(16) 0.0106(16)
C4 0.038(2) 0.051(2) 0.047(2) 0.0236(17) 0.0094(16) 0.0166(16)
C5 0.0361(19) 0.051(2) 0.051(2) 0.0289(17) 0.0090(16) 0.0199(16)
C6 0.0382(19) 0.050(2) 0.0475(19) 0.0224(17) 0.0118(16) 0.0145(16)
C7 0.039(2) 0.051(2) 0.0467(19) 0.0223(17) 0.0099(16) 0.0164(16)
C8 0.038(2) 0.050(2) 0.049(2) 0.0206(17) 0.0091(16) 0.0120(16)
C9 0.040(2) 0.054(2) 0.0440(19) 0.0160(17) 0.0126(16) 0.0097(17)
C10 0.051(3) 0.067(3) 0.074(3) -0.002(2) 0.004(2) 0.011(2)
C11 0.076(3) 0.056(3) 0.092(3) -0.002(2) 0.015(3) 0.021(2)
C12 0.056(3) 0.065(3) 0.064(2) 0.013(2) 0.018(2) 0.030(2)
C13 0.048(2) 0.068(3) 0.065(3) 0.013(2) 0.0090(19) 0.019(2)
C14 0.044(2) 0.055(2) 0.061(2) 0.0062(19) 0.0089(18) 0.0149(18)
C15 0.087(4) 0.140(5) 0.111(4) 0.033(4) 0.008(3) 0.074(4)
C16 0.057(2) 0.056(2) 0.043(2) 0.0139(18) 0.0111(18) 0.0011(19)
C17 0.060(3) 0.077(3) 0.054(2) 0.025(2) 0.019(2) 0.011(2)
C18 0.074(3) 0.093(3) 0.066(3) 0.022(3) 0.032(2) 0.010(3)
C19 0.100(4) 0.075(3) 0.066(3) 0.033(2) 0.036(3) 0.020(3)
C20 0.102(4) 0.073(3) 0.060(3) 0.034(2) 0.033(3) 0.031(3)
C21 0.070(3) 0.048(2) 0.045(2) 0.0181(17) 0.0151(19) 0.0066(19)
C22 0.164(6) 0.123(5) 0.093(4) 0.064(4) 0.079(4) 0.051(4)
C23 0.229(15) 0.142(10) 0.112(10) 0.095(8) 0.089(9) 0.055(9)
C24 0.183(10) 0.177(11) 0.153(9) 0.087(8) 0.099(8) -0.004(8)
C25 0.202(13) 0.149(9) 0.078(7) 0.051(6) 0.090(8) 0.058(9)
C23' 0.189(15) 0.207(18) 0.083(10) 0.074(11) 0.085(10) 0.017(15)
C24' 0.20(2) 0.124(11) 0.16(2) 0.082(12) 0.113(15) 0.028(13)
C25' 0.181(16) 0.154(17) 0.141(18) 0.077(13) 0.107(13) 0.054(14)
C26 0.061(2) 0.045(2) 0.043(2) 0.0129(17) 0.0071(18) 0.0096(18)
C27 0.085(3) 0.045(2) 0.042(2) 0.0191(18) 0.006(2) 0.014(2)
C28 0.075(3) 0.057(2) 0.048(2) 0.0205(19) 0.009(2) 0.028(2)
C29 0.065(3) 0.059(2) 0.049(2) 0.0202(19) 0.0092(19) 0.027(2)
C30 0.056(2) 0.056(2) 0.051(2) 0.0236(18) 0.0110(18) 0.0204(19)
C31 0.053(2) 0.046(2) 0.044(2) 0.0166(16) 0.0103(17) 0.0115(17)
C32 0.122(5) 0.068(3) 0.129(5) 0.032(3) 0.023(4) -0.012(3)
C33 0.171(6) 0.099(4) 0.119(5) 0.057(4) 0.055(4) 0.091(4)
C34 0.061(3) 0.068(3) 0.106(4) 0.027(3) 0.007(3) 0.018(2)
C35 0.050(2) 0.063(2) 0.053(2) 0.0247(19) 0.0144(18) 0.0208(19)
C36 0.053(2) 0.054(2) 0.058(2) 0.0229(19) 0.0078(19) 0.0221(19)
C37 0.041(2) 0.054(2) 0.062(2) 0.0167(19) 0.0078(18) 0.0186(18)
C38 0.038(2) 0.057(2) 0.052(2) 0.0179(18) 0.0109(17) 0.0161(17)
C39 0.0351(19) 0.049(2) 0.051(2) 0.0137(17) 0.0068(16) 0.0114(16)
C40 0.041(2) 0.047(2) 0.049(2) 0.0215(17) 0.0093(16) 0.0122(16)
C41 0.100(4) 0.053(3) 0.078(3) 0.029(2) 0.020(3) 0.017(2)
C42 0.088(4) 0.080(4) 0.141(5) 0.003(3) 0.029(4) 0.043(3)
C43 0.052(3) 0.153(5) 0.119(4) 0.070(4) 0.009(3) -0.013(3)
C44 0.0370(19) 0.047(2) 0.047(2) 0.0171(16) 0.0090(16) 0.0097(16)
C45 0.040(2) 0.053(2) 0.053(2) 0.0175(18) 0.0131(17) 0.0154(17)
C46 0.049(2) 0.058(2) 0.047(2) 0.0199(18) 0.0117(17) 0.0117(18)
C47 0.056(2) 0.074(3) 0.055(2) 0.035(2) 0.0129(19) 0.024(2)
C48 0.049(2) 0.072(3) 0.058(2) 0.033(2) 0.0185(18) 0.027(2)
C49 0.042(2) 0.050(2) 0.047(2) 0.0224(17) 0.0101(16) 0.0113(17)
C50 0.064(3) 0.081(3) 0.057(2) 0.029(2) 0.021(2) 0.019(2)
C51 0.093(4) 0.139(5) 0.101(4) 0.063(4) 0.059(3) 0.057(4)
C52 0.085(4) 0.111(4) 0.097(4) 0.059(3) 0.037(3) 0.015(3)
C53 0.111(5) 0.148(5) 0.055(3) 0.014(3) 0.020(3) 0.004(4)
C54 0.038(2) 0.047(2) 0.049(2) 0.0232(16) 0.0130(16) 0.0178(16)
C55 0.063(3) 0.053(3) 0.097(3) 0.028(2) -0.018(2) 0.003(2)
C56 0.077(3) 0.048(2) 0.111(4) 0.030(2) -0.021(3) 0.007(2)
C57 0.055(2) 0.054(2) 0.070(3) 0.028(2) 0.011(2) 0.025(2)
C58 0.047(2) 0.059(3) 0.066(2) 0.027(2) -0.0050(19) 0.0091(19)
C59 0.052(2) 0.048(2) 0.077(3) 0.028(2) -0.001(2) 0.0097(19)
C60 0.082(4) 0.098(4) 0.116(4) 0.047(3) -0.018(3) 0.038(3)
F1 0.0387(13) 0.185(3) 0.0615(15) 0.0579(17) 0.0033(11) 0.0021(15)
F2 0.104(2) 0.103(2) 0.0965(18) 0.0663(16) 0.0584(16) 0.0759(17)
N1 0.0386(17) 0.0565(18) 0.0469(17) 0.0224(14) 0.0131(13) 0.0118(14)
N2 0.0396(17) 0.0546(18) 0.0458(16) 0.0243(14) 0.0094(13) 0.0151(14)
N3 0.0385(16) 0.0556(18) 0.0475(17) 0.0242(14) 0.0118(13) 0.0138(14)
O1 0.082(2) 0.091(2) 0.105(3) 0.0134(19) 0.018(2) 0.051(2)
O2 0.095(2) 0.0611(18) 0.0601(17) 0.0327(14) 0.0067(15) 0.0071(16)
O3 0.111(3) 0.083(2) 0.0658(18) 0.0397(17) 0.0134(17) 0.0516(19)
O4 0.0618(19) 0.088(2) 0.0809(19) 0.0432(17) 0.0166(15) 0.0426(16)
O5 0.073(2) 0.087(2) 0.088(2) 0.0535(18) 0.0239(17) 0.0418(17)
O6 0.0480(16) 0.0655(19) 0.090(2) 0.0271(16) 0.0104(14) 0.0283(14)
O7 0.0467(16) 0.089(2) 0.0775(19) 0.0400(16) 0.0261(14) 0.0287(15)
O8 0.080(2) 0.0650(19) 0.117(3) 0.0443(18) -0.012(2) 0.0273(17)

loop_
_atom_type_symbol
_atom_type_description
_atom_type_scat_dispersion_real
_atom_type_scat_dispersion_imag
_atom_type_scat_source
C C 0.0033 0.0016 'International Tables Vol C Tables 4.2.6.8 and 6.1.1.4'
H H 0.0000 0.0000 'International Tables Vol C Tables 4.2.6.8 and 6.1.1.4'
B B 0.0013 0.0007 'International Tables Vol C Tables 4.2.6.8 and 6.1.1.4'
N N 0.0061 0.0033 'International Tables Vol C Tables 4.2.6.8 and 6.1.1.4'
O O 0.0106 0.0060 'International Tables Vol C Tables 4.2.6.8 and 6.1.1.4'
F F 0.0171 0.0103 'International Tables Vol C Tables 4.2.6.8 and 6.1.1.4'

loop_
_geom_angle_atom_site_label_1
_geom_angle_atom_site_label_2
_geom_angle_atom_site_label_3
_geom_angle
F2 B1 F1 112.1(3)
F2 B1 N3 110.8(3)
F1 B1 N3 108.7(3)
F2 B1 N1 110.5(3)
F1 B1 N1 109.4(3)
N3 B1 N1 105.1(3)
N1 C1 C2 108.9(3)
N1 C1 C9 120.8(3)
C2 C1 C9 130.2(3)
C3 C2 C1 107.8(3)
C3 C2 C16 119.5(3)
C1 C2 C16 132.6(3)
C2 C3 C31 123.0(3)
C2 C3 C4 106.3(3)
C31 C3 C4 130.7(3)
N2 C4 N1 123.8(3)
N2 C4 C3 127.8(3)
N1 C4 C3 108.3(3)
N2 C5 N3 123.7(3)
N2 C5 C6 128.5(3)
N3 C5 C6 107.6(3)
C7 C6 C40 122.3(3)
C7 C6 C5 107.4(3)
C40 C6 C5 130.3(3)
C6 C7 C8 107.0(3)
C6 C7 C49 121.3(3)
C8 C7 C49 131.6(3)
N3 C8 C7 109.1(3)
N3 C8 C54 121.7(3)
C7 C8 C54 129.1(3)
C14 C9 C10 117.8(4)
C14 C9 C1 122.7(3)
C10 C9 C1 119.4(3)
C11 C10 C9 120.8(4)
C11 C10 H10 119.6
C9 C10 H10 119.6
C10 C11 C12 121.1(4)
C10 C11 H11 119.4
C12 C11 H11 119.4
O1 C12 C13 125.9(4)
O1 C12 C11 116.1(4)
C13 C12 C11 118.0(4)
C12 C13 C14 120.6(4)
C12 C13 H13 119.7
C14 C13 H13 119.7
C9 C14 C13 121.6(4)
C9 C14 H14 119.2
C13 C14 H14 119.2
O1 C15 H15A 109.5
O1 C15 H15B 109.5
H15A C15 H15B 109.5
O1 C15 H15C 109.5
H15A C15 H15C 109.5
H15B C15 H15C 109.5
C17 C16 C21 119.7(4)
C17 C16 C2 121.9(4)
C21 C16 C2 118.4(4)
C18 C17 C16 120.6(4)
C18 C17 H17 119.7
C16 C17 H17 119.7
C17 C18 C19 121.7(4)
C17 C18 H18 119.2
C19 C18 H18 119.2
C20 C19 C18 116.9(4)
C20 C19 C22 122.5(5)
C18 C19 C22 120.6(5)
C19 C20 C21 125.2(4)
C19 C20 H20 117.4
C21 C20 H20 117.4
C20 C21 C16 115.9(4)
C20 C21 C26 123.2(4)
C16 C21 C26 120.9(3)
C25 C22 C24' 134.7(13)
C25 C22 C25' 42.6(9)
C24' C22 C25' 115.0(11)
C25 C22 C23 116.4(7)
C24' C22 C23 38.3(10)
C25' C22 C23 129.6(12)
C25 C22 C19 112.9(6)
C24' C22 C19 112.3(12)
C25' C22 C19 116.8(12)
C23 C22 C19 113.6(7)
C25 C22 C23' 62.7(9)
C24' C22 C23' 104.9(11)
C25' C22 C23' 103.6(10)
C23 C22 C23' 67.2(9)
C19 C22 C23' 102.1(7)
C25 C22 C24 104.2(7)
C24' C22 C24 65.9(10)
C25' C22 C24 62.1(10)
C23 C22 C24 102.6(7)
C19 C22 C24 105.3(5)
C23' C22 C24 152.6(7)
C22 C23 H23A 109.5
C22 C23 H23B 109.5
C22 C23 H23C 109.5
C22 C24 H24A 109.5
C22 C24 H24B 109.5
C22 C24 H24C 109.5
C22 C25 H25A 109.5
C22 C25 H25B 109.5
C22 C25 H25C 109.5
C22 C23' H23D 109.5
C22 C23' H23E 109.5
H23D C23' H23E 109.5
C22 C23' H23F 109.5
H23D C23' H23F 109.5
H23E C23' H23F 109.5
C22 C24' H24D 109.5
C22 C24' H24E 109.5
H24D C24' H24E 109.5
C22 C24' H24F 109.5
H24D C24' H24F 109.5
H24E C24' H24F 109.5
C22 C25' H25D 109.5
C22 C25' H25E 109.5
H25D C25' H25E 109.5
C22 C25' H25F 109.5
H25D C25' H25F 109.5
H25E C25' H25F 109.5
C31 C26 C27 115.1(4)
C31 C26 C21 119.0(3)
C27 C26 C21 125.9(3)
O2 C27 C28 116.4(4)
O2 C27 C26 121.4(4)
C28 C27 C26 122.0(4)
O3 C28 C27 118.2(4)
O3 C28 C29 121.0(4)
C27 C28 C29 120.6(4)
O4 C29 C30 124.8(4)
O4 C29 C28 116.5(3)
C30 C29 C28 118.7(4)
C29 C30 C31 120.9(4)
C29 C30 H30 119.6
C31 C30 H30 119.6
C30 C31 C26 121.6(3)
C30 C31 C3 120.3(3)
C26 C31 C3 118.0(3)
O2 C32 H32A 109.5
O2 C32 H32B 109.5
H32A C32 H32B 109.5
O2 C32 H32C 109.5
H32A C32 H32C 109.5
H32B C32 H32C 109.5
O3 C33 H33A 109.5
O3 C33 H33B 109.5
H33A C33 H33B 109.5
O3 C33 H33C 109.5
H33A C33 H33C 109.5
H33B C33 H33C 109.5
O4 C34 H34A 109.5
O4 C34 H34B 109.5
H34A C34 H34B 109.5
O4 C34 H34C 109.5
H34A C34 H34C 109.5
H34B C34 H34C 109.5
C36 C35 C40 120.8(4)
C36 C35 H35 119.6
C40 C35 H35 119.6
O5 C36 C35 125.0(4)
O5 C36 C37 115.9(3)
C35 C36 C37 119.1(4)
O6 C37 C38 119.5(3)
O6 C37 C36 119.8(3)
C38 C37 C36 120.7(3)
O7 C38 C37 116.3(3)
O7 C38 C39 121.2(3)
C37 C38 C39 122.3(3)
C38 C39 C40 114.8(3)
C38 C39 C44 125.2(3)
C40 C39 C44 119.9(3)
C35 C40 C39 121.7(3)
C35 C40 C6 120.7(3)
C39 C40 C6 117.6(3)
O5 C41 H41A 109.5
O5 C41 H41B 109.5
H41A C41 H41B 109.5
O5 C41 H41C 109.5
H41A C41 H41C 109.5
H41B C41 H41C 109.5
O6 C42 H42A 109.5
O6 C42 H42B 109.5
H42A C42 H42B 109.5
O6 C42 H42C 109.5
H42A C42 H42C 109.5
H42B C42 H42C 109.5
O7 C43 H43A 109.5
O7 C43 H43B 109.5
H43A C43 H43B 109.5
O7 C43 H43C 109.5
H43A C43 H43C 109.5
H43B C43 H43C 109.5
C45 C44 C49 116.7(3)
C45 C44 C39 123.0(3)
C49 C44 C39 120.2(3)
C46 C45 C44 123.7(3)
C46 C45 H45 118.2
C44 C45 H45 118.2
C45 C46 C47 118.0(3)
C45 C46 C50 122.7(4)
C47 C46 C50 119.3(3)
C48 C47 C46 120.9(4)
C48 C47 H47 119.6
C46 C47 H47 119.6
C47 C48 C49 122.0(4)
C47 C48 H48 119.0
C49 C48 H48 119.0
C48 C49 C44 118.7(3)
C48 C49 C7 123.2(3)
C44 C49 C7 118.0(3)
C53 C50 C52 109.0(4)
C53 C50 C46 109.5(4)
C52 C50 C46 108.8(4)
C53 C50 C51 109.9(4)
C52 C50 C51 107.6(4)
C46 C50 C51 112.1(4)
C50 C51 H51A 109.5
C50 C51 H51B 109.5
H51A C51 H51B 109.5
C50 C51 H51C 109.5
H51A C51 H51C 109.5
H51B C51 H51C 109.5
C50 C52 H52A 109.5
C50 C52 H52B 109.5
H52A C52 H52B 109.5
C50 C52 H52C 109.5
H52A C52 H52C 109.5
H52B C52 H52C 109.5
C50 C53 H53A 109.5
C50 C53 H53B 109.5
H53A C53 H53B 109.5
C50 C53 H53C 109.5
H53A C53 H53C 109.5
H53B C53 H53C 109.5
C55 C54 C59 117.3(3)
C55 C54 C8 121.1(3)
C59 C54 C8 121.7(3)
C56 C55 C54 120.9(4)
C56 C55 H55 119.5
C54 C55 H55 119.5
C55 C56 C57 121.5(4)
C55 C56 H56 119.2
C57 C56 H56 119.2
C58 C57 O8 124.8(4)
C58 C57 C56 118.8(4)
O8 C57 C56 116.5(4)
C57 C58 C59 119.3(4)
C57 C58 H58 120.4
C59 C58 H58 120.4
C54 C59 C58 122.3(4)
C54 C59 H59 118.9
C58 C59 H59 118.9
O8 C60 H60A 109.5
O8 C60 H60B 109.5
H60A C60 H60B 109.5
O8 C60 H60C 109.5
H60A C60 H60C 109.5
H60B C60 H60C 109.5
C1 N1 C4 108.6(3)
C1 N1 B1 127.9(3)
C4 N1 B1 123.4(3)
C5 N2 C4 119.8(3)
C8 N3 C5 108.8(3)
C8 N3 B1 127.7(3)
C5 N3 B1 123.4(3)
C12 O1 C15 117.8(4)
C27 O2 C32 114.5(4)
C28 O3 C33 115.2(3)
C29 O4 C34 117.8(3)
C36 O5 C41 117.4(3)
C37 O6 C42 115.6(3)
C38 O7 C43 114.6(3)
C57 O8 C60 117.9(3)

loop_
_geom_bond_atom_site_label_1
_geom_bond_atom_site_label_2
_geom_bond_distance
B1 F2 1.348(5)
B1 F1 1.369(5)
B1 N3 1.541(5)
B1 N1 1.544(5)
C1 N1 1.352(4)
C1 C2 1.408(5)
C1 C9 1.467(5)
C2 C3 1.390(5)
C2 C16 1.437(5)
C3 C31 1.415(5)
C3 C4 1.421(5)
C4 N2 1.320(4)
C4 N1 1.380(4)
C5 N2 1.301(4)
C5 N3 1.388(4)
C5 C6 1.427(5)
C6 C7 1.379(5)
C6 C40 1.423(5)
C7 C8 1.427(5)
C7 C49 1.430(5)
C8 N3 1.347(4)
C8 C54 1.467(5)
C9 C14 1.359(5)
C9 C10 1.364(5)
C10 C11 1.362(6)
C10 H10 0.9300
C11 C12 1.379(6)
C11 H11 0.9300
C12 O1 1.342(5)
C12 C13 1.352(5)
C13 C14 1.374(5)
C13 H13 0.9300
C14 H14 0.9300
C15 O1 1.415(6)
C15 H15A 0.9600
C15 H15B 0.9600
C15 H15C 0.9600
C16 C17 1.398(5)
C16 C21 1.411(5)
C17 C18 1.366(6)
C17 H17 0.9300
C18 C19 1.376(7)
C18 H18 0.9300
C19 C20 1.367(6)
C19 C22 1.509(7)
C20 C21 1.392(5)
C20 H20 0.9300
C21 C26 1.464(5)
C22 C25 1.458(9)
C22 C24' 1.468(14)
C22 C25' 1.477(14)
C22 C23 1.493(10)
C22 C23' 1.606(14)
C22 C24 1.622(10)
C23 H23A 0.9600
C23 H23B 0.9600
C23 H23C 0.9600
C24 H24A 0.9600
C24 H24B 0.9600
C24 H24C 0.9600
C25 H25A 0.9600
C25 H25B 0.9600
C25 H25C 0.9600
C23' H23D 0.9600
C23' H23E 0.9600
C23' H23F 0.9600
C24' H24D 0.9600
C24' H24E 0.9600
C24' H24F 0.9600
C25' H25D 0.9600
C25' H25E 0.9600
C25' H25F 0.9600
C26 C31 1.411(5)
C26 C27 1.415(5)
C27 O2 1.367(5)
C27 C28 1.379(6)
C28 O3 1.364(5)
C28 C29 1.382(6)
C29 O4 1.352(5)
C29 C30 1.370(5)
C30 C31 1.390(5)
C30 H30 0.9300
C32 O2 1.390(5)
C32 H32A 0.9600
C32 H32B 0.9600
C32 H32C 0.9600
C33 O3 1.420(6)
C33 H33A 0.9600
C33 H33B 0.9600
C33 H33C 0.9600
C34 O4 1.421(5)
C34 H34A 0.9600
C34 H34B 0.9600
C34 H34C 0.9600
C35 C36 1.359(5)
C35 C40 1.391(5)
C35 H35 0.9300
C36 O5 1.356(5)
C36 C37 1.390(5)
C37 O6 1.364(4)
C37 C38 1.368(5)
C38 O7 1.362(4)
C38 C39 1.413(5)
C39 C40 1.421(5)
C39 C44 1.458(5)
C41 O5 1.418(5)
C41 H41A 0.9600
C41 H41B 0.9600
C41 H41C 0.9600
C42 O6 1.387(5)
C42 H42A 0.9600
C42 H42B 0.9600
C42 H42C 0.9600
C43 O7 1.400(6)
C43 H43A 0.9600
C43 H43B 0.9600
C43 H43C 0.9600
C44 C45 1.402(5)
C44 C49 1.419(5)
C45 C46 1.364(5)
C45 H45 0.9300
C46 C47 1.385(5)
C46 C50 1.525(5)
C47 C48 1.350(5)
C47 H47 0.9300
C48 C49 1.393(5)
C48 H48 0.9300
C50 C53 1.506(6)
C50 C52 1.512(6)
C50 C51 1.528(6)
C51 H51A 0.9600
C51 H51B 0.9600
C51 H51C 0.9600
C52 H52A 0.9600
C52 H52B 0.9600
C52 H52C 0.9600
C53 H53A 0.9600
C53 H53B 0.9600
C53 H53C 0.9600
C54 C55 1.360(5)
C54 C59 1.364(5)
C55 C56 1.351(6)
C55 H55 0.9300
C56 C57 1.361(6)
C56 H56 0.9300
C57 C58 1.354(5)
C57 O8 1.356(5)
C58 C59 1.370(5)
C58 H58 0.9300
C59 H59 0.9300
C60 O8 1.403(6)
C60 H60A 0.9600
C60 H60B 0.9600
C60 H60C 0.9600

loop_
_platon_squeeze_void_nr
_platon_squeeze_void_average_x
_platon_squeeze_void_average_y
_platon_squeeze_void_average_z
_platon_squeeze_void_volume
_platon_squeeze_void_count_electrons
_platon_squeeze_void_content
1 0.000 0.000 0.500 17 2 ' '
2 0.000 0.500 1.000 187 53 ' '
3 0.451 0.624 0.049 10 0 ' '
4 0.549 0.376 0.951 9 0 ' '
